data_4077362
loop_
_publ_author_name
'Chang, Jr-Chiuan'
'Hung, Chen-Hsiung'
'Huang, Jui-Hsien'

_publ_section_title
;
 An Unusual Hydride-Bridged Aluminum Complex with a Square-Planar
 Tetraaluminum Core Stabilized by 2,5-Bis((Dimethylamino)methyl)pyrrole
 Ligands
;
_journal_issue 22
_journal_name_full Organometallics
_journal_page_first 4445
_journal_paper_doi 10.1021/om010368k
_journal_volume 20
_journal_year 2001
_chemical_formula_sum 'C20 H36 Al4 D10 N6'
_chemical_formula_weight 488.61
_chemical_name_systematic
; 
 ? 
;
_space_group_IT_number 61
_symmetry_cell_setting orthorhombic
_symmetry_space_group_name_Hall '-P 2ac 2ab'
_symmetry_space_group_name_H-M 'P b c a'
_atom_sites_solution_hydrogens geom
_atom_sites_solution_primary direct
_atom_sites_solution_secondary difmap
_audit_creation_method SHELXL-97
_cell_angle_alpha 90.00
_cell_angle_beta 90.00
_cell_angle_gamma 90.00
_cell_formula_units_Z 4
_cell_length_a 10.3560(6)
_cell_length_b 12.1443(8)
_cell_length_c 22.0752(15)
_cell_measurement_temperature 293(2)
_cell_volume 2776.3(3)
_computing_cell_refinement 'Bruker SMART'
_computing_data_collection 'Bruker SMART'
_computing_data_reduction 'Bruker SHELXTL'
_computing_molecular_graphics 'Bruker SHELXTL'
_computing_publication_material 'Bruker SHELXTL'
_computing_structure_refinement 'SHELXL-97 (Sheldrick, 1997)'
_computing_structure_solution 'SHELXS-97 (Sheldrick, 1990)'
_diffrn_ambient_temperature 293(2)
_diffrn_measured_fraction_theta_full 1.000
_diffrn_measured_fraction_theta_max 1.000
_diffrn_measurement_device_type 'CCD area detector'
_diffrn_measurement_method 'phi and omega scans'
_diffrn_radiation_monochromator graphite
_diffrn_radiation_source 'fine-focus sealed tube'
_diffrn_radiation_type MoK\a
_diffrn_radiation_wavelength 0.71073
_diffrn_reflns_av_R_equivalents 0.0652
_diffrn_reflns_av_sigmaI/netI 0.1432
_diffrn_reflns_limit_h_max 12
_diffrn_reflns_limit_h_min -13
_diffrn_reflns_limit_k_max 14
_diffrn_reflns_limit_k_min -15
_diffrn_reflns_limit_l_max 28
_diffrn_reflns_limit_l_min -28
_diffrn_reflns_number 16678
_diffrn_reflns_theta_full 27.50
_diffrn_reflns_theta_max 27.50
_diffrn_reflns_theta_min 1.85
_exptl_absorpt_coefficient_mu 0.186
_exptl_absorpt_correction_T_max 0.9486
_exptl_absorpt_correction_T_min 0.7452
_exptl_absorpt_correction_type 'Empirical Used SADABS'
_exptl_crystal_colour Colorless
_exptl_crystal_density_diffrn 1.169
_exptl_crystal_density_method 'not measured'
_exptl_crystal_description Block
_exptl_crystal_F_000 1040
_exptl_crystal_size_max 0.28
_exptl_crystal_size_mid 0.22
_exptl_crystal_size_min 0.15
_refine_diff_density_max 0.188
_refine_diff_density_min -0.177
_refine_diff_density_rms 0.036
_refine_ls_extinction_method none
_refine_ls_goodness_of_fit_ref 0.639
_refine_ls_hydrogen_treatment mixed
_refine_ls_matrix_type full
_refine_ls_number_parameters 228
_refine_ls_number_reflns 3197
_refine_ls_number_restraints 0
_refine_ls_restrained_S_all 0.639
_refine_ls_R_factor_all 0.1119
_refine_ls_R_factor_gt 0.0307
_refine_ls_shift/su_max 0.001
_refine_ls_shift/su_mean 0.000
_refine_ls_structure_factor_coef Fsqd
_refine_ls_weighting_details 'calc w=1/[\s^2^(Fo^2^)+(0.0140P)^2^+0.0000P] where P=(Fo^2^+2Fc^2^)/3'
_refine_ls_weighting_scheme calc
_refine_ls_wR_factor_gt 0.0459
_refine_ls_wR_factor_ref 0.0539
_reflns_number_gt 1232
_reflns_number_total 3197
_reflns_threshold_expression >2sigma(I)
_cod_data_source_file om010368k.cif
_cod_data_source_block hjh020m
_cod_depositor_comments
;
The following automatic conversions were performed:

'_symmetry_cell_setting' value 'Orthorhombic' changed to
'orthorhombic' according to
/home/saulius/struct/CIF-dictionaries/cif_core.dic dictionary named
'cif_core.dic' version 2.4.2 from 2011-04-26.

Automatic conversion script
Id: cif_fix_values 1715 2011-07-08 13:25:40Z adriana 
;
_cod_original_sg_symbol_H-M Pbca
_cod_database_code 4077362

loop_
_symmetry_equiv_pos_as_xyz
'x, y, z'
'-x+1/2, -y, z+1/2'
'-x, y+1/2, -z+1/2'
'x+1/2, -y+1/2, -z'
'-x, -y, -z'
'x-1/2, y, -z-1/2'
'x, -y-1/2, z-1/2'
'-x-1/2, y-1/2, z'

loop_
_atom_site_label
_atom_site_type_symbol
_atom_site_fract_x
_atom_site_fract_y
_atom_site_fract_z
_atom_site_U_iso_or_equiv
_atom_site_adp_type
_atom_site_occupancy
_atom_site_symmetry_multiplicity
_atom_site_calc_flag
Al1 Al 0.46960(6) 0.96456(5) 0.10534(3) 0.03576(17) Uani 1 1 d
Al2 Al 0.71464(6) 0.94922(5) 0.00769(3) 0.03934(19) Uani 1 1 d
N1 N 0.54228(16) 0.84024(13) 0.14412(7) 0.0360(4) Uani 1 1 d
N2 N 0.80990(16) 0.84441(13) 0.06496(7) 0.0383(5) Uani 1 1 d
N3 N 0.30885(16) 0.92493(14) 0.15886(7) 0.0376(5) Uani 1 1 d
C1 C 0.9179(3) 0.7976(3) 0.02850(15) 0.0585(8) Uani 1 1 d
C2 C 0.8659(3) 0.9021(2) 0.11781(13) 0.0515(7) Uani 1 1 d
C3 C 0.7258(3) 0.7495(2) 0.08434(12) 0.0447(7) Uani 1 1 d
C4 C 0.6420(2) 0.76489(17) 0.13867(10) 0.0385(6) Uani 1 1 d
C5 C 0.6429(3) 0.6979(2) 0.18852(11) 0.0492(7) Uani 1 1 d
C6 C 0.5411(3) 0.7291(2) 0.22646(11) 0.0508(7) Uani 1 1 d
C7 C 0.4838(2) 0.81662(18) 0.19895(9) 0.0399(6) Uani 1 1 d
C8 C 0.3729(3) 0.8879(2) 0.21579(11) 0.0482(7) Uani 1 1 d
C9 C 0.2351(3) 0.8323(2) 0.13255(14) 0.0506(7) Uani 1 1 d
C10 C 0.2196(3) 1.0166(2) 0.17153(13) 0.0551(7) Uani 1 1 d
D1 H 0.5014(12) 1.0745(10) 0.1389(6) 0.018(4) Uiso 1 1 d
D2 H 0.3940(11) 0.9461(10) 0.0448(5) 0.007(4) Uiso 1 1 d
D3 H 0.6156(11) 0.9876(10) 0.0601(5) 0.011(4) Uiso 1 1 d
D4 H 0.8282(12) 1.0308(10) -0.0018(6) 0.020(4) Uiso 1 1 d
D5 H 0.6745(14) 0.8612(11) -0.0348(6) 0.034(5) Uiso 1 1 d
H2B H 0.7991(18) 0.9363(16) 0.1406(9) 0.066(8) Uiso 1 1 d
H2A H 0.9220(16) 0.9625(15) 0.1037(8) 0.054(7) Uiso 1 1 d
H1A H 0.962(2) 0.8607(16) 0.0114(10) 0.075(9) Uiso 1 1 d
H10A H 0.2708(19) 1.0838(16) 0.1885(8) 0.067(8) Uiso 1 1 d
H3B H 0.7858(17) 0.6854(15) 0.0915(8) 0.053(7) Uiso 1 1 d
H8A H 0.4004(16) 0.9533(13) 0.2366(7) 0.034(6) Uiso 1 1 d
H9B H 0.2002(19) 0.8554(15) 0.0934(8) 0.063(8) Uiso 1 1 d
H10B H 0.1568(16) 0.9985(14) 0.2037(8) 0.048(6) Uiso 1 1 d
H5A H 0.7037(18) 0.6385(15) 0.1917(8) 0.054(7) Uiso 1 1 d
H9A H 0.167(2) 0.8089(18) 0.1585(10) 0.089(9) Uiso 1 1 d
H3A H 0.6799(18) 0.7288(14) 0.0479(8) 0.051(7) Uiso 1 1 d
H6A H 0.5153(16) 0.6992(14) 0.2637(8) 0.040(6) Uiso 1 1 d
H8B H 0.3140(18) 0.8499(14) 0.2402(8) 0.052(7) Uiso 1 1 d
H2C H 0.9181(18) 0.8485(15) 0.1457(8) 0.065(7) Uiso 1 1 d
H1C H 0.973(2) 0.7503(17) 0.0529(10) 0.083(9) Uiso 1 1 d
H9C H 0.2876(18) 0.7727(15) 0.1238(9) 0.052(8) Uiso 1 1 d
H10C H 0.1752(17) 1.0369(15) 0.1362(8) 0.049(7) Uiso 1 1 d
H1B H 0.8790(19) 0.7622(15) -0.0071(10) 0.072(9) Uiso 1 1 d

loop_
_atom_site_aniso_label
_atom_site_aniso_U_11
_atom_site_aniso_U_22
_atom_site_aniso_U_33
_atom_site_aniso_U_23
_atom_site_aniso_U_13
_atom_site_aniso_U_12
Al1 0.0379(4) 0.0369(4) 0.0325(4) 0.0017(3) 0.0009(3) -0.0004(4)
Al2 0.0359(4) 0.0428(4) 0.0394(4) -0.0026(4) 0.0014(3) -0.0024(4)
N1 0.0375(11) 0.0385(11) 0.0319(10) 0.0032(8) 0.0011(9) 0.0007(10)
N2 0.0330(11) 0.0406(11) 0.0414(12) -0.0097(9) -0.0006(9) 0.0013(10)
N3 0.0402(12) 0.0421(12) 0.0306(11) 0.0009(9) -0.0006(9) -0.0002(10)
C1 0.0440(19) 0.066(2) 0.066(2) -0.0032(19) 0.0064(17) 0.0132(17)
C2 0.0449(18) 0.0571(19) 0.053(2) -0.0052(15) -0.0127(15) -0.0025(16)
C3 0.0478(18) 0.0330(15) 0.0534(18) -0.0013(12) -0.0047(14) 0.0036(13)
C4 0.0420(15) 0.0342(14) 0.0392(15) 0.0030(11) -0.0033(13) -0.0022(12)
C5 0.0558(18) 0.0416(16) 0.0501(18) 0.0089(14) -0.0079(15) 0.0023(14)
C6 0.0572(18) 0.0565(18) 0.0388(16) 0.0162(13) -0.0020(15) -0.0065(15)
C7 0.0415(15) 0.0446(14) 0.0335(14) 0.0066(11) -0.0032(12) -0.0047(13)
C8 0.0557(19) 0.0577(19) 0.0312(16) 0.0028(14) 0.0070(14) -0.0059(16)
C9 0.048(2) 0.0540(19) 0.0499(19) 0.0025(15) -0.0006(16) -0.0117(16)
C10 0.0505(18) 0.065(2) 0.0497(19) 0.0011(15) 0.0126(16) 0.0106(17)

loop_
_atom_type_symbol
_atom_type_description
_atom_type_scat_dispersion_real
_atom_type_scat_dispersion_imag
_atom_type_scat_source
Al Al 0.0645 0.0514 'International Tables Vol C Tables 4.2.6.8 and 6.1.1.4'
N N 0.0061 0.0033 'International Tables Vol C Tables 4.2.6.8 and 6.1.1.4'
C C 0.0033 0.0016 'International Tables Vol C Tables 4.2.6.8 and 6.1.1.4'
H H 0.0000 0.0000 'International Tables Vol C Tables 4.2.6.8 and 6.1.1.4'
D D 0.0000 0.0000 'International Tables Vol C Tables 4.2.6.8 and 6.1.1.4'

loop_
_geom_angle_atom_site_label_1
_geom_angle_atom_site_label_2
_geom_angle_atom_site_label_3
_geom_angle
_geom_angle_site_symmetry_3
D1 Al1 D2 129.3(6) .
D1 Al1 D3 87.4(6) .
D2 Al1 D3 88.2(5) .
D1 Al1 N1 112.6(5) .
D2 Al1 N1 118.1(4) .
D3 Al1 N1 92.3(4) .
D1 Al1 N3 95.5(5) .
D2 Al1 N3 92.9(4) .
D3 Al1 N3 175.1(4) .
N1 Al1 N3 82.98(7) .
D5 Al2 D4 126.0(7) .
D5 Al2 D3 118.9(7) .
D4 Al2 D3 113.2(6) .
D5 Al2 N2 94.4(5) .
D4 Al2 N2 96.6(5) .
D3 Al2 N2 92.5(4) .
D5 Al2 D2 86.3(6) 5_675
D4 Al2 D2 86.8(5) 5_675
D3 Al2 D2 83.0(5) 5_675
N2 Al2 D2 175.2(3) 5_675
C7 N1 C4 105.39(17) .
C7 N1 Al1 112.78(14) .
C4 N1 Al1 141.68(15) .
C2 N2 C1 108.2(2) .
C2 N2 C3 111.41(19) .
C1 N2 C3 107.19(19) .
C2 N2 Al2 112.43(15) .
C1 N2 Al2 105.37(16) .
C3 N2 Al2 111.85(14) .
C10 N3 C9 109.0(2) .
C10 N3 C8 110.32(19) .
C9 N3 C8 109.36(19) .
C10 N3 Al1 115.56(15) .
C9 N3 Al1 111.31(15) .
C8 N3 Al1 100.99(14) .
H1A C1 H1C 113.8(18) .
H1A C1 H1B 103.2(18) .
H1C C1 H1B 115.1(19) .
H1A C1 N2 105.4(13) .
H1C C1 N2 111.5(14) .
H1B C1 N2 106.9(13) .
H2B C2 H2A 105.7(17) .
H2B C2 H2C 109.6(17) .
H2A C2 H2C 110.1(15) .
H2B C2 N2 109.8(12) .
H2A C2 N2 109.6(11) .
H2C C2 N2 111.8(11) .
H3A C3 H3B 103.5(14) .
H3A C3 C4 114.6(12) .
H3B C3 C4 109.2(10) .
H3A C3 N2 104.3(11) .
H3B C3 N2 106.1(10) .
C4 C3 N2 117.94(19) .
C5 C4 N1 109.1(2) .
C5 C4 C3 124.6(2) .
N1 C4 C3 125.9(2) .
H5A C5 C4 120.7(12) .
H5A C5 C6 130.8(12) .
C4 C5 C6 108.4(2) .
H6A C6 C7 124.8(11) .
H6A C6 C5 129.4(11) .
C7 C6 C5 105.8(2) .
C6 C7 N1 111.2(2) .
C6 C7 C8 132.9(2) .
N1 C7 C8 115.9(2) .
H8B C8 H8A 109.1(16) .
H8B C8 C7 111.2(12) .
H8A C8 C7 111.8(10) .
H8B C8 N3 110.0(12) .
H8A C8 N3 106.6(11) .
C7 C8 N3 108.00(19) .
H9C C9 H9A 109.0(18) .
H9C C9 H9B 105.0(17) .
H9A C9 H9B 110.3(18) .
H9C C9 N3 111.9(12) .
H9A C9 N3 111.8(14) .
H9B C9 N3 108.6(12) .
H10C C10 H10B 109.4(15) .
H10C C10 H10A 110.0(16) .
H10B C10 H10A 104.6(15) .
H10C C10 N3 110.4(12) .
H10B C10 N3 112.4(10) .
H10A C10 N3 109.9(11) .
Al1 D2 Al2 131.8(7) 5_675
Al2 D3 Al1 150.5(8) .

loop_
_geom_bond_atom_site_label_1
_geom_bond_atom_site_label_2
_geom_bond_distance
_geom_bond_site_symmetry_2
Al1 D1 1.563(12) .
Al1 D2 1.564(11) .
Al1 D3 1.834(12) .
Al1 N1 1.8918(17) .
Al1 N3 2.0974(16) .
Al2 D5 1.481(14) .
Al2 D4 1.552(13) .
Al2 D3 1.614(12) .
Al2 N2 2.0474(17) .
Al2 D2 2.056(12) 5_675
N1 C7 1.384(2) .
N1 C4 1.385(2) .
N2 C2 1.479(3) .
N2 C1 1.491(3) .
N2 C3 1.507(2) .
N3 C10 1.474(3) .
N3 C9 1.479(3) .
N3 C8 1.491(3) .
C1 H1A 0.971(19) .
C1 H1C 0.97(2) .
C1 H1B 0.98(2) .
C2 H2B 0.952(18) .
C2 H2A 0.986(18) .
C2 H2C 1.046(18) .
C3 H3A 0.969(17) .
C3 H3B 1.009(18) .
C3 C4 1.492(3) .
C4 C5 1.368(3) .
C5 H5A 0.961(18) .
C5 C6 1.399(3) .
C6 H6A 0.937(16) .
C6 C7 1.360(3) .
C7 C8 1.485(3) .
C8 H8B 0.935(18) .
C8 H8A 0.960(15) .
C9 H9C 0.926(18) .
C9 H9A 0.95(2) .
C9 H9B 0.978(18) .
C10 H10C 0.939(17) .
C10 H10B 0.987(17) .
C10 H10A 1.043(19) .
D2 Al2 2.056(12) 5_675
